data_4105960
loop_
_publ_author_name
'Tomonori Misaki'
'Kei Kawano'
'Takashi Sugimura'

_publ_section_title
;
 Highly Z-Selective Asymmetric 1,4-Addition Reaction of 5H-Oxazol-4-ones
 with Alkynyl Carbonyl Compounds Catalyzed by Chiral Guanidines
;
_journal_name_full 'Journal of the American Chemical Society'
_journal_page_first 5695
_journal_page_last 5697
_journal_paper_doi 10.1021/ja200283n
_journal_volume 133
_journal_year 2011
_chemical_absolute_configuration ad
_chemical_formula_moiety 'C20 H24 Br N O3'
_chemical_formula_sum 'C20 H24 Br N O3'
_chemical_formula_weight 406.32
_space_group_IT_number 1
_symmetry_cell_setting triclinic
_symmetry_Int_Tables_number 1
_symmetry_space_group_name_Hall 'P 1'
_symmetry_space_group_name_H-M 'P 1'
_atom_sites_solution_hydrogens geom
_atom_sites_solution_primary direct
_atom_sites_solution_secondary difmap
_cell_angle_alpha 96.981(6)
_cell_angle_beta 93.8853(15)
_cell_angle_gamma 99.0089(14)
_cell_formula_units_Z 1
_cell_length_a 5.0852(6)
_cell_length_b 5.5751(7)
_cell_length_c 17.793(3)
_cell_measurement_reflns_used 0
_cell_measurement_temperature 293
_cell_measurement_theta_max 0
_cell_measurement_theta_min 0
_cell_volume 492.58(12)
_computing_cell_refinement 'Rigaku Diffractometer Controller'
_computing_data_collection 'Rigaku Diffractometer Controller'
_computing_data_reduction 'CrystalStructure 4.0 (Rigaku, 2010)'
_computing_molecular_graphics 'CrystalStructure 4.0'
_computing_publication_material 'CrystalStructure 4.0'
_computing_structure_refinement 'CRYSTALS (Carruthers, et al., 1999)'
_computing_structure_solution 'SIR92 (Altomare, et al., 1994)'
_diffrn_ambient_temperature 293
_diffrn_measured_fraction_theta_full 0.889
_diffrn_measured_fraction_theta_max 0.889
_diffrn_measurement_device_type 'Quantum CCD1 on Rigaku AFC-7R'
_diffrn_measurement_method PHIOMEGA
_diffrn_radiation_type 'Mo K\a'
_diffrn_radiation_wavelength 0.71069
_diffrn_reflns_av_R_equivalents 0.0446
_diffrn_reflns_limit_h_max 6
_diffrn_reflns_limit_h_min -6
_diffrn_reflns_limit_k_max 6
_diffrn_reflns_limit_k_min -7
_diffrn_reflns_limit_l_max 22
_diffrn_reflns_limit_l_min -23
_diffrn_reflns_number 4169
_diffrn_reflns_theta_full 27.48
_diffrn_reflns_theta_max 27.48
_diffrn_standards_number 0
_exptl_absorpt_coefficient_mu 2.110
_exptl_absorpt_correction_T_max 1.1349
_exptl_absorpt_correction_T_min 0.5022
_exptl_absorpt_correction_type empirical
_exptl_absorpt_process_details
;
HIGASHI, T. (1995). Abscor - empirical Absorption Correction, 
Rigaku Corporation, Tokyo, Japan. 
;
_exptl_crystal_colour clear
_exptl_crystal_density_diffrn 1.370
_exptl_crystal_description platelet
_exptl_crystal_F_000 210.00
_exptl_crystal_size_max 0.600
_exptl_crystal_size_mid 0.550
_exptl_crystal_size_min 0.020
_refine_diff_density_max 0.708
_refine_diff_density_min -1.110
_refine_ls_abs_structure_details 'Flack, H. D. (1983), Acta Cryst. A39, 876-881.  1096 Friedel Pairs'
_refine_ls_abs_structure_Flack 0.019(15)
_refine_ls_extinction_method none
_refine_ls_goodness_of_fit_ref 1.110
_refine_ls_hydrogen_treatment constr
_refine_ls_number_parameters 251
_refine_ls_number_reflns 2641
_refine_ls_R_factor_gt 0.0603
_refine_ls_shift/su_max 0.000
_refine_ls_structure_factor_coef F
_refine_ls_weighting_details
;
    Chebychev polynomial with 4 parameters (Carruthers & Watkin, 1979)
    10.8027    -7.1947    5.8227    -3.1555
;
_refine_ls_weighting_scheme calc
_refine_ls_wR_factor_ref 0.0589
_reflns_number_gt 2641
_reflns_number_total 3107
_reflns_threshold_expression F>2.0\s(F)
_cod_data_source_file ja200283n_si_002.cif
_cod_data_source_block 22-KK-18
_cod_original_cell_volume 492.57(12)
_cod_database_code 4105960

loop_
_symmetry_equiv_pos_site_id
_symmetry_equiv_pos_as_xyz
1 +X,+Y,+Z

loop_
_atom_site_label
_atom_site_type_symbol
_atom_site_fract_x
_atom_site_fract_y
_atom_site_fract_z
_atom_site_U_iso_or_equiv
_atom_site_adp_type
_atom_site_occupancy
_atom_site_symmetry_multiplicity
_atom_site_calc_flag
_atom_site_refinement_flags
Br1 Br 0.9332(3) -0.1125(3) 1.01973(8) 0.0874(3) Uani 1.0 1 d .
O1 O 0.2211(9) 0.1199(7) 0.7056(3) 0.0478(12) Uani 1.0 1 d .
O2 O -0.2196(10) 0.5396(8) 0.7087(3) 0.0593(14) Uani 1.0 1 d .
O3 O 0.5156(10) 0.5687(10) 0.4966(3) 0.0725(17) Uani 1.0 1 d .
N1 N 0.0733(10) 0.3957(9) 0.7913(3) 0.0483(15) Uani 1.0 1 d .
C1 C 0.7175(13) -0.0039(12) 0.9442(4) 0.056(2) Uani 1.0 1 d .
C2 C 0.5881(16) 0.1937(13) 0.9628(4) 0.065(3) Uani 1.0 1 d .
C3 C 0.6867(14) -0.1300(11) 0.8712(4) 0.0539(19) Uani 1.0 1 d .
C4 C 0.4306(16) 0.2697(14) 0.9089(5) 0.061(3) Uani 1.0 1 d .
C5 C 0.5245(13) -0.0535(11) 0.8172(4) 0.0513(18) Uani 1.0 1 d .
C6 C 0.3930(13) 0.1463(12) 0.8350(4) 0.0458(16) Uani 1.0 1 d .
C7 C 0.2218(12) 0.2272(11) 0.7774(4) 0.0439(16) Uani 1.0 1 d .
C8 C -0.0562(12) 0.4122(10) 0.7207(4) 0.0468(16) Uani 1.0 1 d .
C9 C 0.0396(12) 0.2319(11) 0.6595(4) 0.0440(16) Uani 1.0 1 d .
C10 C -0.1903(14) 0.0382(11) 0.6213(4) 0.0538(19) Uani 1.0 1 d .
C11 C 0.2020(13) 0.3670(11) 0.6054(4) 0.0464(16) Uani 1.0 1 d .
C12 C 0.1034(13) 0.4322(11) 0.5423(4) 0.0522(18) Uani 1.0 1 d .
C13 C 0.2748(13) 0.5712(11) 0.4926(4) 0.0483(17) Uani 1.0 1 d .
C14 C 0.1441(15) 0.7078(13) 0.4379(5) 0.060(2) Uani 1.0 1 d .
C15 C 0.3370(14) 0.8726(12) 0.3972(4) 0.0574(19) Uani 1.0 1 d .
C16 C 0.1969(14) 1.0010(13) 0.3392(4) 0.062(2) Uani 1.0 1 d .
C17 C 0.3916(16) 1.1602(13) 0.2973(4) 0.066(3) Uani 1.0 1 d .
C18 C 0.2539(17) 1.2850(13) 0.2385(4) 0.069(3) Uani 1.0 1 d .
C19 C 0.445(2) 1.4413(17) 0.1950(6) 0.088(4) Uani 1.0 1 d .
C20 C 0.305(3) 1.5661(17) 0.1374(6) 0.103(4) Uani 1.0 1 d .
H1 H 0.6085 0.2714 1.0126 0.0791 Uiso 1.0 1 calc R
H2 H 0.7744 -0.2621 0.8590 0.0665 Uiso 1.0 1 calc R
H3 H 0.3494 0.4059 0.9212 0.0736 Uiso 1.0 1 calc R
H4 H 0.4977 -0.1369 0.7681 0.0628 Uiso 1.0 1 calc R
H5 H -0.1196 -0.0901 0.5924 0.0629 Uiso 1.0 1 calc R
H6 H -0.2943 -0.0290 0.6592 0.0629 Uiso 1.0 1 calc R
H7 H -0.3018 0.1108 0.5880 0.0628 Uiso 1.0 1 calc R
H8 H 0.3857 0.4086 0.6174 0.0570 Uiso 1.0 1 calc R
H9 H -0.0794 0.3907 0.5286 0.0647 Uiso 1.0 1 calc R
H10 H 0.0293 0.5893 0.4005 0.0744 Uiso 1.0 1 calc R
H11 H 0.0362 0.8084 0.4666 0.0744 Uiso 1.0 1 calc R
H12 H 0.4443 0.9958 0.4349 0.0703 Uiso 1.0 1 calc R
H13 H 0.4519 0.7721 0.3715 0.0702 Uiso 1.0 1 calc R
H14 H 0.0864 0.8760 0.3026 0.0754 Uiso 1.0 1 calc R
H15 H 0.0845 1.1023 0.3656 0.0754 Uiso 1.0 1 calc R
H16 H 0.5019 1.2865 0.3334 0.0813 Uiso 1.0 1 calc R
H17 H 0.5046 1.0599 0.2706 0.0812 Uiso 1.0 1 calc R
H18 H 0.1390 1.1571 0.2040 0.0843 Uiso 1.0 1 calc R
H19 H 0.1449 1.3874 0.2661 0.0843 Uiso 1.0 1 calc R
H20 H 0.5624 1.5683 0.2292 0.1106 Uiso 1.0 1 calc R
H21 H 0.5521 1.3396 0.1664 0.1106 Uiso 1.0 1 calc R
H22 H 0.2004 1.6721 0.1639 0.1282 Uiso 1.0 1 calc R
H23 H 0.4330 1.6612 0.1108 0.1282 Uiso 1.0 1 calc R
H24 H 0.1901 1.4456 0.1017 0.1282 Uiso 1.0 1 calc R

loop_
_atom_site_aniso_label
_atom_site_aniso_U_11
_atom_site_aniso_U_22
_atom_site_aniso_U_33
_atom_site_aniso_U_12
_atom_site_aniso_U_13
_atom_site_aniso_U_23
Br1 0.0936(6) 0.0909(6) 0.0784(5) 0.0095(4) -0.0227(4) 0.0384(4)
O1 0.054(3) 0.051(3) 0.044(3) 0.0193(19) 0.0064(19) 0.0152(18)
O2 0.065(3) 0.056(3) 0.064(3) 0.030(3) 0.003(3) 0.010(2)
O3 0.046(3) 0.099(4) 0.082(4) 0.013(3) 0.002(3) 0.049(3)
N1 0.048(3) 0.045(3) 0.055(3) 0.012(3) 0.001(3) 0.011(3)
C1 0.053(4) 0.054(4) 0.060(5) -0.002(3) -0.003(4) 0.023(4)
C2 0.087(6) 0.068(5) 0.043(4) 0.015(4) 0.005(4) 0.012(4)
C3 0.065(4) 0.050(4) 0.052(4) 0.015(3) 0.002(4) 0.018(3)
C4 0.071(5) 0.065(5) 0.048(4) 0.012(4) 0.002(4) 0.015(4)
C5 0.053(4) 0.052(4) 0.052(4) 0.010(3) 0.005(3) 0.018(3)
C6 0.049(4) 0.048(3) 0.043(4) 0.010(3) 0.003(3) 0.017(3)
C7 0.047(4) 0.040(3) 0.043(4) 0.001(3) 0.005(3) 0.007(3)
C8 0.051(4) 0.040(3) 0.050(4) 0.007(3) 0.000(3) 0.007(3)
C9 0.042(4) 0.055(4) 0.039(3) 0.014(3) 0.007(3) 0.015(3)
C10 0.061(5) 0.044(4) 0.052(4) -0.001(3) 0.003(4) 0.004(3)
C11 0.048(4) 0.050(4) 0.045(3) 0.010(3) 0.008(3) 0.015(3)
C12 0.048(4) 0.057(4) 0.057(4) 0.010(3) 0.005(3) 0.025(3)
C13 0.050(4) 0.054(4) 0.046(4) 0.016(3) 0.005(3) 0.013(3)
C14 0.061(5) 0.063(4) 0.062(5) 0.018(4) 0.010(4) 0.025(4)
C15 0.061(4) 0.059(4) 0.056(4) 0.007(3) 0.010(3) 0.023(4)
C16 0.068(5) 0.061(4) 0.059(4) 0.010(4) 0.004(4) 0.026(4)
C17 0.082(5) 0.056(4) 0.064(5) 0.010(4) 0.012(4) 0.028(4)
C18 0.095(6) 0.059(4) 0.057(5) 0.018(4) 0.003(4) 0.019(4)
C19 0.107(7) 0.084(6) 0.085(6) 0.022(5) 0.027(6) 0.045(6)
C20 0.155(11) 0.083(6) 0.082(7) 0.027(7) 0.022(7) 0.046(6)

loop_
_atom_type_symbol
_atom_type_description
_atom_type_scat_dispersion_real
_atom_type_scat_dispersion_imag
_atom_type_scat_source
Br Br -0.290 2.459
;
International Tables for Crystallography
(1992, Vol. C, Tables 4.2.6.8 and 6.1.1.4)
;
O O 0.011 0.006
;
International Tables for Crystallography
(1992, Vol. C, Tables 4.2.6.8 and 6.1.1.4)
;
N N 0.006 0.003
;
International Tables for Crystallography
(1992, Vol. C, Tables 4.2.6.8 and 6.1.1.4)
;
C C 0.003 0.002
;
International Tables for Crystallography
(1992, Vol. C, Tables 4.2.6.8 and 6.1.1.4)
;
H H 0.000 0.000
;
International Tables for Crystallography
(1992, Vol. C, Table 6.1.1.4)
;

loop_
_geom_angle_atom_site_label_1
_geom_angle_atom_site_label_2
_geom_angle_atom_site_label_3
_geom_angle
_geom_angle_publ_flag
C7 O1 C9 106.4(5) yes
C7 N1 C8 104.9(5) yes
Br1 C1 C2 120.1(6) yes
Br1 C1 C3 118.6(6) yes
C2 C1 C3 121.3(7) yes
C1 C2 C4 120.2(7) yes
C1 C3 C5 118.2(7) yes
C2 C4 C6 120.2(8) yes
C3 C5 C6 121.2(6) yes
C4 C6 C5 118.9(7) yes
C4 C6 C7 120.1(7) yes
C5 C6 C7 121.0(6) yes
O1 C7 N1 118.8(6) yes
O1 C7 C6 116.8(6) yes
N1 C7 C6 124.4(6) yes
O2 C8 N1 126.4(6) yes
O2 C8 C9 124.8(6) yes
N1 C8 C9 108.7(5) yes
O1 C9 C8 101.2(5) yes
O1 C9 C10 110.0(5) yes
O1 C9 C11 107.5(5) yes
C8 C9 C10 111.5(5) yes
C8 C9 C11 111.1(5) yes
C10 C9 C11 114.6(5) yes
C9 C11 C12 124.8(6) yes
C11 C12 C13 121.9(6) yes
O3 C13 C12 120.1(7) yes
O3 C13 C14 121.9(7) yes
C12 C13 C14 118.1(6) yes
C13 C14 C15 114.6(6) yes
C14 C15 C16 113.2(6) yes
C15 C16 C17 112.7(6) yes
C16 C17 C18 113.1(7) yes
C17 C18 C19 113.9(7) yes
C18 C19 C20 113.2(8) yes
C1 C2 H1 119.228 no
C4 C2 H1 120.613 no
C1 C3 H2 120.959 no
C5 C3 H2 120.862 no
C2 C4 H3 119.802 no
C6 C4 H3 119.983 no
C3 C5 H4 119.901 no
C6 C5 H4 118.879 no
C9 C10 H5 109.206 no
C9 C10 H6 109.748 no
C9 C10 H7 109.550 no
H5 C10 H6 109.441 no
H5 C10 H7 109.441 no
H6 C10 H7 109.441 no
C9 C11 H8 118.066 no
C12 C11 H8 117.154 no
C11 C12 H9 118.878 no
C13 C12 H9 119.242 no
C13 C14 H10 108.078 no
C13 C14 H11 107.033 no
C15 C14 H10 109.036 no
C15 C14 H11 108.562 no
H10 C14 H11 109.481 no
C14 C15 H12 108.329 no
C14 C15 H13 107.876 no
C16 C15 H12 108.797 no
C16 C15 H13 109.136 no
H12 C15 H13 109.487 no
C15 C16 H14 107.958 no
C15 C16 H15 108.317 no
C17 C16 H14 109.121 no
C17 C16 H15 109.165 no
H14 C16 H15 109.487 no
C16 C17 H16 109.588 no
C16 C17 H17 109.633 no
C18 C17 H16 107.943 no
C18 C17 H17 107.046 no
H16 C17 H17 109.479 no
C17 C18 H18 107.041 no
C17 C18 H19 106.247 no
C19 C18 H18 110.604 no
C19 C18 H19 109.496 no
H18 C18 H19 109.393 no
C18 C19 H20 111.083 no
C18 C19 H21 110.001 no
C20 C19 H20 107.278 no
C20 C19 H21 105.709 no
H20 C19 H21 109.310 no
C19 C20 H22 108.146 no
C19 C20 H23 110.602 no
C19 C20 H24 109.738 no
H22 C20 H23 109.441 no
H22 C20 H24 109.443 no
H23 C20 H24 109.448 no

loop_
_geom_bond_atom_site_label_1
_geom_bond_atom_site_label_2
_geom_bond_distance
_geom_bond_publ_flag
Br1 C1 1.892(8) yes
O1 C7 1.344(7) yes
O1 C9 1.455(8) yes
O2 C8 1.199(8) yes
O3 C13 1.224(9) yes
N1 C7 1.305(9) yes
N1 C8 1.399(8) yes
C1 C2 1.387(11) yes
C1 C3 1.386(9) yes
C2 C4 1.358(12) yes
C3 C5 1.375(10) yes
C4 C6 1.393(10) yes
C5 C6 1.402(10) yes
C6 C7 1.458(9) yes
C8 C9 1.547(9) yes
C9 C10 1.521(8) yes
C9 C11 1.504(9) yes
C11 C12 1.314(9) yes
C12 C13 1.483(9) yes
C13 C14 1.491(11) yes
C14 C15 1.519(10) yes
C15 C16 1.525(11) yes
C16 C17 1.519(11) yes
C17 C18 1.516(11) yes
C18 C19 1.519(13) yes
C19 C20 1.507(15) yes
C2 H1 0.930 no
C3 H2 0.930 no
C4 H3 0.930 no
C5 H4 0.930 no
C10 H5 0.960 no
C10 H6 0.960 no
C10 H7 0.960 no
C11 H8 0.930 no
C12 H9 0.930 no
C14 H10 0.970 no
C14 H11 0.970 no
C15 H12 0.970 no
C15 H13 0.970 no
C16 H14 0.970 no
C16 H15 0.970 no
C17 H16 0.970 no
C17 H17 0.970 no
C18 H18 0.970 no
C18 H19 0.970 no
C19 H20 0.970 no
C19 H21 0.970 no
C20 H22 0.960 no
C20 H23 0.960 no
C20 H24 0.960 no

loop_
_geom_contact_atom_site_label_1
_geom_contact_atom_site_label_2
_geom_contact_distance
_geom_contact_publ_flag
_geom_contact_site_symmetry_2
O1 O2 3.482(7) no .
O1 C5 2.789(8) no .
O2 C7 3.307(8) no .
O2 C10 3.059(8) no .
O2 C11 3.107(8) no .
O2 C12 3.516(9) no .
O3 C11 2.819(9) no .
O3 C15 2.796(10) no .
N1 C4 2.900(10) no .
N1 C10 3.474(8) no .
N1 C11 3.404(8) no .
C1 C6 2.755(10) no .
C2 C5 2.755(10) no .
C3 C4 2.788(11) no .
C6 C8 3.567(10) no .
C7 C10 3.321(9) no .
C7 C11 3.248(9) no .
C8 C12 3.339(10) no .
C10 C12 3.007(10) no .
Br1 C20 3.551(12) no 1_636
O1 O2 3.645(6) no 1_545
O1 O2 3.380(6) no 1_655
O1 C10 3.505(9) no 1_655
O2 O1 3.380(6) no 1_455
O2 O1 3.645(6) no 1_565
O2 C3 3.339(8) no 1_465
O2 C5 3.281(8) no 1_465
O2 C7 3.469(8) no 1_455
O2 C10 3.335(9) no 1_565
O2 C11 3.302(8) no 1_455
O3 C10 3.305(8) no 1_665
O3 C12 3.272(9) no 1_655
O3 C14 3.432(9) no 1_655
N1 C5 3.541(8) no 1_455
N1 C5 3.495(8) no 1_565
N1 C6 3.692(8) no 1_455
C3 O2 3.339(8) no 1_645
C3 C4 3.556(10) no 1_545
C4 C3 3.556(10) no 1_565
C5 O2 3.281(8) no 1_645
C5 N1 3.495(8) no 1_545
C5 N1 3.541(8) no 1_655
C6 N1 3.692(8) no 1_655
C7 O2 3.469(8) no 1_655
C10 O1 3.505(9) no 1_455
C10 O2 3.335(9) no 1_545
C10 O3 3.305(8) no 1_445
C11 O2 3.302(8) no 1_655
C12 O3 3.272(9) no 1_455
C14 O3 3.432(9) no 1_455
C20 Br1 3.551(12) no 1_474
Br1 H1 2.9097 no .
Br1 H2 2.9014 no .
O1 H4 2.4639 no .
O1 H5 2.5974 no .
O1 H6 2.6641 no .
O1 H7 3.2601 no .
O1 H8 2.4746 no .
O2 H6 3.1409 no .
O2 H7 2.9695 no .
O2 H9 3.3633 no .
O3 H8 2.5151 no .
O3 H9 3.1459 no .
O3 H10 2.9354 no .
O3 H11 3.0048 no .
O3 H12 2.8031 no .
O3 H13 2.6416 no .
N1 H3 2.6107 no .
N1 H6 3.3599 no .
N1 H8 3.5765 no .
C1 H3 3.2179 no .
C1 H4 3.2129 no .
C2 H2 3.2571 no .
C3 H1 3.2461 no .
C4 H4 3.2417 no .
C5 H3 3.2495 no .
C6 H1 3.2290 no .
C6 H2 3.2610 no .
C7 H3 2.6280 no .
C7 H4 2.6377 no .
C7 H6 3.2711 no .
C7 H8 3.2540 no .
C8 H5 3.3496 no .
C8 H6 2.6355 no .
C8 H7 2.8169 no .
C8 H8 2.9991 no .
C8 H9 3.3977 no .
C9 H9 2.6545 no .
C10 H8 3.3195 no .
C10 H9 2.7324 no .
C11 H5 2.7793 no .
C11 H6 3.3547 no .
C11 H7 2.7091 no .
C12 H5 3.2087 no .
C12 H7 2.7462 no .
C12 H10 2.7906 no .
C12 H11 2.6790 no .
C13 H8 2.5580 no .
C13 H12 2.7343 no .
C13 H13 2.6927 no .
C14 H9 2.7091 no .
C14 H14 2.7009 no .
C14 H15 2.7249 no .
C15 H16 2.7336 no .
C15 H17 2.7279 no .
C16 H10 2.7033 no .
C16 H11 2.7443 no .
C16 H18 2.6677 no .
C16 H19 2.6859 no .
C17 H12 2.7274 no .
C17 H13 2.7134 no .
C17 H20 2.7552 no .
C17 H21 2.7677 no .
C18 H14 2.7167 no .
C18 H15 2.7280 no .
C18 H22 2.7065 no .
C18 H23 3.3517 no .
C18 H24 2.7110 no .
C19 H16 2.7183 no .
C19 H17 2.6946 no .
C20 H18 2.7403 no .
C20 H19 2.7295 no .
H1 H3 2.2940 no .
H2 H4 2.3154 no .
H5 H8 3.4409 no .
H5 H9 3.0189 no .
H6 H9 3.5955 no .
H7 H9 2.1997 no .
H8 H9 2.7348 no .
H9 H10 2.7063 no .
H9 H11 2.6965 no .
H10 H12 2.8207 no .
H10 H13 2.3487 no .
H10 H14 2.5038 no .
H10 H15 2.9745 no .
H11 H12 2.3107 no .
H11 H13 2.8124 no .
H11 H14 3.0091 no .
H11 H15 2.5734 no .
H12 H14 2.8200 no .
H12 H15 2.3305 no .
H12 H16 2.5704 no .
H12 H17 3.0181 no .
H13 H14 2.3431 no .
H13 H15 2.8261 no .
H13 H16 3.0023 no .
H13 H17 2.5491 no .
H14 H16 2.8329 no .
H14 H17 2.3501 no .
H14 H18 2.4912 no .
H14 H19 2.9750 no .
H15 H16 2.3479 no .
H15 H17 2.8336 no .
H15 H18 2.9552 no .
H15 H19 2.5227 no .
H16 H18 2.7979 no .
H16 H19 2.2883 no .
H16 H20 2.5753 no .
H16 H21 3.0461 no .
H17 H18 2.3074 no .
H17 H19 2.7831 no .
H17 H20 2.9892 no .
H17 H21 2.5637 no .
H18 H20 2.8577 no .
H18 H21 2.3628 no .
H18 H22 3.0164 no .
H18 H24 2.5722 no .
H19 H20 2.3735 no .
H19 H21 2.8390 no .
H19 H22 2.5557 no .
H19 H24 3.0018 no .
H20 H22 2.2981 no .
H20 H23 2.3078 no .
H20 H24 2.7996 no .
H21 H22 2.7722 no .
H21 H23 2.2911 no .
H21 H24 2.2980 no .
Br1 H1 3.5542 no 1_545
Br1 H18 3.4570 no 1_646
Br1 H22 3.2648 no 1_636
Br1 H23 3.2773 no 1_536
Br1 H23 3.4087 no 1_636
Br1 H24 3.3951 no 1_636
Br1 H24 3.2982 no 1_646
O1 H6 2.8623 no 1_655
O1 H7 3.3112 no 1_655
O2 H2 2.7716 no 1_465
O2 H4 2.6437 no 1_465
O2 H5 3.1072 no 1_565
O2 H6 2.7318 no 1_565
O2 H8 2.4521 no 1_455
O3 H5 2.7649 no 1_665
O3 H6 3.4211 no 1_665
O3 H7 3.4016 no 1_655
O3 H7 3.2195 no 1_665
O3 H9 2.4840 no 1_655
O3 H10 3.2123 no 1_655
O3 H11 2.8873 no 1_655
O3 H12 3.2044 no 1_545
O3 H15 3.6115 no 1_545
O3 H16 3.1202 no 1_545
N1 H2 2.8290 no 1_465
N1 H4 3.1998 no 1_565
C1 H3 3.4838 no 1_545
C2 H21 3.6385 no 1_546
C2 H23 3.6892 no 1_546
C2 H24 3.5920 no 1_546
C3 H3 3.1307 no 1_545
C4 H2 3.1621 no 1_565
C5 H6 3.0294 no 1_655
C6 H2 3.6659 no 1_455
C6 H2 3.5163 no 1_565
C6 H6 3.6998 no 1_655
C7 H4 3.6307 no 1_565
C7 H6 3.6868 no 1_655
C8 H2 3.1292 no 1_465
C8 H4 3.4506 no 1_565
C8 H8 3.2709 no 1_455
C9 H8 3.6682 no 1_455
C10 H4 3.3142 no 1_455
C10 H8 3.2134 no 1_455
C10 H11 3.2529 no 1_545
C10 H12 3.6532 no 1_445
C11 H5 3.6820 no 1_565
C11 H7 3.1030 no 1_655
C11 H11 3.6793 no 1_545
C12 H5 3.1110 no 1_565
C12 H11 3.5289 no 1_545
C12 H12 3.6355 no 1_545
C12 H15 3.4306 no 1_545
C13 H5 3.4049 no 1_565
C13 H5 3.5811 no 1_665
C13 H7 3.5781 no 1_665
C13 H9 3.6214 no 1_655
C13 H12 3.5033 no 1_545
C13 H15 3.2171 no 1_545
C13 H16 3.4355 no 1_545
C14 H5 3.2934 no 1_565
C14 H15 3.4222 no 1_545
C14 H16 3.6080 no 1_545
C14 H19 3.3489 no 1_545
C15 H16 3.5712 no 1_545
C15 H19 3.3233 no 1_545
C15 H20 3.6002 no 1_545
C16 H10 3.5785 no 1_565
C16 H19 3.4717 no 1_545
C16 H22 3.4218 no 1_545
C17 H10 3.6414 no 1_565
C17 H13 3.4638 no 1_565
C17 H20 3.6302 no 1_545
C17 H22 3.3568 no 1_545
C18 H10 3.5141 no 1_565
C18 H13 3.3530 no 1_565
C18 H14 3.6031 no 1_565
C18 H22 3.4738 no 1_545
C19 H1 3.4620 no 1_564
C19 H13 3.4373 no 1_565
C19 H14 3.6879 no 1_565
C19 H17 3.5051 no 1_565
C20 H1 3.2218 no 1_564
C20 H14 3.5607 no 1_565
C20 H17 3.3817 no 1_565
C20 H18 3.6101 no 1_565
H1 Br1 3.5542 no 1_565
H1 C19 3.4620 no 1_546
H1 C20 3.2218 no 1_546
H1 H21 2.7567 no 1_546
H1 H23 2.9100 no 1_546
H1 H24 2.9516 no 1_546
H1 H24 3.2082 no 1_646
H2 O2 2.7716 no 1_645
H2 N1 2.8290 no 1_645
H2 C4 3.1621 no 1_545
H2 C6 3.5163 no 1_545
H2 C6 3.6659 no 1_655
H2 C8 3.1292 no 1_645
H2 H3 2.9811 no 1_545
H3 C1 3.4838 no 1_565
H3 C3 3.1307 no 1_565
H3 H2 2.9811 no 1_565
H3 H23 3.4699 no 1_546
H3 H24 3.3552 no 1_546
H4 O2 2.6437 no 1_645
H4 N1 3.1998 no 1_545
H4 C7 3.6307 no 1_545
H4 C8 3.4506 no 1_545
H4 C10 3.3142 no 1_655
H4 H6 2.3654 no 1_655
H4 H8 3.4093 no 1_545
H5 O2 3.1072 no 1_545
H5 O3 2.7649 no 1_445
H5 C11 3.6820 no 1_545
H5 C12 3.1110 no 1_545
H5 C13 3.5811 no 1_445
H5 C13 3.4049 no 1_545
H5 C14 3.2934 no 1_545
H5 H8 3.5476 no 1_445
H5 H9 3.0210 no 1_545
H5 H11 2.4561 no 1_545
H5 H12 3.5803 no 1_445
H6 O1 2.8623 no 1_455
H6 O2 2.7318 no 1_545
H6 O3 3.4211 no 1_445
H6 C5 3.0294 no 1_455
H6 C6 3.6998 no 1_455
H6 C7 3.6868 no 1_455
H6 H4 2.3654 no 1_455
H6 H8 3.2720 no 1_445
H6 H8 3.2670 no 1_455
H7 O1 3.3112 no 1_455
H7 O3 3.2195 no 1_445
H7 O3 3.4016 no 1_455
H7 C11 3.1030 no 1_455
H7 C13 3.5781 no 1_445
H7 H8 2.5061 no 1_455
H7 H11 3.3152 no 1_545
H7 H12 2.8877 no 1_445
H8 O2 2.4521 no 1_655
H8 C8 3.2709 no 1_655
H8 C9 3.6682 no 1_655
H8 C10 3.2134 no 1_655
H8 H4 3.4093 no 1_565
H8 H5 3.5476 no 1_665
H8 H6 3.2670 no 1_655
H8 H6 3.2720 no 1_665
H8 H7 2.5061 no 1_655
H8 H9 3.2448 no 1_655
H9 O3 2.4840 no 1_455
H9 C13 3.6214 no 1_455
H9 H5 3.0210 no 1_565
H9 H8 3.2448 no 1_455
H9 H11 3.4522 no 1_545
H9 H12 3.2223 no 1_445
H9 H15 3.3620 no 1_545
H10 O3 3.2123 no 1_455
H10 C16 3.5785 no 1_545
H10 C17 3.6414 no 1_545
H10 C18 3.5141 no 1_545
H10 H13 3.2843 no 1_455
H10 H15 2.7724 no 1_545
H10 H16 3.0207 no 1_445
H10 H16 3.3493 no 1_545
H10 H19 2.6600 no 1_545
H11 O3 2.8873 no 1_455
H11 C10 3.2529 no 1_565
H11 C11 3.6793 no 1_565
H11 C12 3.5289 no 1_565
H11 H5 2.4561 no 1_565
H11 H7 3.3152 no 1_565
H11 H9 3.4522 no 1_565
H11 H12 3.3718 no 1_455
H11 H13 3.2840 no 1_455
H12 O3 3.2044 no 1_565
H12 C10 3.6532 no 1_665
H12 C12 3.6355 no 1_565
H12 C13 3.5033 no 1_565
H12 H5 3.5803 no 1_665
H12 H7 2.8877 no 1_665
H12 H9 3.2223 no 1_665
H12 H11 3.3718 no 1_655
H12 H15 3.5476 no 1_655
H13 C17 3.4638 no 1_545
H13 C18 3.3530 no 1_545
H13 C19 3.4373 no 1_545
H13 H10 3.2843 no 1_655
H13 H11 3.2840 no 1_655
H13 H14 3.5167 no 1_655
H13 H15 3.4622 no 1_655
H13 H16 2.7650 no 1_545
H13 H19 2.8515 no 1_545
H13 H20 2.7757 no 1_545
H14 C18 3.6031 no 1_545
H14 C19 3.6879 no 1_545
H14 C20 3.5607 no 1_545
H14 H13 3.5167 no 1_455
H14 H17 3.3156 no 1_455
H14 H19 2.7899 no 1_545
H14 H20 3.0498 no 1_445
H14 H20 3.4198 no 1_545
H14 H22 2.7273 no 1_545
H15 O3 3.6115 no 1_565
H15 C12 3.4306 no 1_565
H15 C13 3.2171 no 1_565
H15 C14 3.4222 no 1_565
H15 H9 3.3620 no 1_565
H15 H10 2.7724 no 1_565
H15 H12 3.5476 no 1_455
H15 H13 3.4622 no 1_455
H15 H16 3.3208 no 1_455
H15 H17 3.2591 no 1_455
H16 O3 3.1202 no 1_565
H16 C13 3.4355 no 1_565
H16 C14 3.6080 no 1_565
H16 C15 3.5712 no 1_565
H16 H10 3.3493 no 1_565
H16 H10 3.0207 no 1_665
H16 H13 2.7650 no 1_565
H16 H15 3.3208 no 1_655
H16 H19 3.5445 no 1_655
H17 C19 3.5051 no 1_545
H17 C20 3.3817 no 1_545
H17 H14 3.3156 no 1_655
H17 H15 3.2591 no 1_655
H17 H18 3.4973 no 1_655
H17 H19 3.4857 no 1_655
H17 H20 2.8165 no 1_545
H17 H22 2.8681 no 1_545
H17 H23 3.3508 no 1_545
H18 Br1 3.4570 no 1_464
H18 C20 3.6101 no 1_545
H18 H17 3.4973 no 1_455
H18 H21 3.3525 no 1_455
H18 H22 2.7823 no 1_545
H18 H23 3.6256 no 1_545
H19 C14 3.3489 no 1_565
H19 C15 3.3233 no 1_565
H19 C16 3.4717 no 1_565
H19 H10 2.6600 no 1_565
H19 H13 2.8515 no 1_565
H19 H14 2.7899 no 1_565
H19 H16 3.5445 no 1_455
H19 H17 3.4857 no 1_455
H19 H20 3.3246 no 1_455
H19 H21 3.3488 no 1_455
H20 C15 3.6002 no 1_565
H20 C17 3.6302 no 1_565
H20 H13 2.7757 no 1_565
H20 H14 3.4198 no 1_565
H20 H14 3.0498 no 1_665
H20 H17 2.8165 no 1_565
H20 H19 3.3246 no 1_655
H20 H22 3.5064 no 1_655
H21 C2 3.6385 no 1_564
H21 H1 2.7567 no 1_564
H21 H18 3.3525 no 1_655
H21 H19 3.3488 no 1_655
H21 H22 3.5261 no 1_655
H21 H24 3.5033 no 1_655
H22 Br1 3.2648 no 1_474
H22 C16 3.4218 no 1_565
H22 C17 3.3568 no 1_565
H22 C18 3.4738 no 1_565
H22 H14 2.7273 no 1_565
H22 H17 2.8681 no 1_565
H22 H18 2.7823 no 1_565
H22 H20 3.5064 no 1_455
H22 H21 3.5261 no 1_455
H23 Br1 3.4087 no 1_474
H23 Br1 3.2773 no 1_574
H23 C2 3.6892 no 1_564
H23 H1 2.9100 no 1_564
H23 H3 3.4699 no 1_564
H23 H17 3.3508 no 1_565
H23 H18 3.6256 no 1_565
H24 Br1 3.2982 no 1_464
H24 Br1 3.3951 no 1_474
H24 C2 3.5920 no 1_564
H24 H1 3.2082 no 1_464
H24 H1 2.9516 no 1_564
H24 H3 3.3552 no 1_564
H24 H21 3.5033 no 1_455

loop_
_geom_torsion_atom_site_label_1
_geom_torsion_atom_site_label_2
_geom_torsion_atom_site_label_3
_geom_torsion_atom_site_label_4
_geom_torsion
_geom_torsion_publ_flag
C7 O1 C9 C8 -0.9(5) no
C7 O1 C9 C10 -119.0(5) no
C7 O1 C9 C11 115.7(5) no
C9 O1 C7 N1 0.1(7) no
C9 O1 C7 C6 -179.5(4) no
C7 N1 C8 O2 176.9(6) no
C7 N1 C8 C9 -1.5(6) no
C8 N1 C7 O1 0.9(7) no
C8 N1 C7 C6 -179.6(5) no
Br1 C1 C2 C4 -179.2(5) no
Br1 C1 C3 C5 178.5(4) no
C2 C1 C3 C5 0.2(10) no
C3 C1 C2 C4 -0.9(11) no
C1 C2 C4 C6 1.5(11) no
C1 C3 C5 C6 -0.0(9) no
C2 C4 C6 C5 -1.3(10) no
C2 C4 C6 C7 179.5(6) no
C3 C5 C6 C4 0.5(9) no
C3 C5 C6 C7 179.8(6) no
C4 C6 C7 O1 171.9(6) no
C4 C6 C7 N1 -7.6(9) no
C5 C6 C7 O1 -7.4(8) no
C5 C6 C7 N1 173.1(5) no
O2 C8 C9 O1 -176.9(6) no
O2 C8 C9 C10 -60.0(8) no
O2 C8 C9 C11 69.2(7) no
N1 C8 C9 O1 1.5(6) no
N1 C8 C9 C10 118.4(5) no
N1 C8 C9 C11 -112.4(5) no
O1 C9 C11 C12 160.2(5) no
C8 C9 C11 C12 -90.0(6) no
C10 C9 C11 C12 37.6(8) no
C9 C11 C12 C13 178.4(5) no
C11 C12 C13 O3 21.0(9) no
C11 C12 C13 C14 -160.0(6) no
O3 C13 C14 C15 -9.0(9) no
C12 C13 C14 C15 172.0(5) no
C13 C14 C15 C16 177.5(5) no
C14 C15 C16 C17 -178.5(5) no
C15 C16 C17 C18 179.0(5) no
C16 C17 C18 C19 -178.9(5) no
C17 C18 C19 C20 -179.4(6) no
